data_4118921
loop_
_publ_author_name
'Riccardo Zaffaroni'
'Thomas B. Rauchfuss'
'Danielle L. Gray'
'Luca De Gioia'
'Giuseppe Zampella'

_publ_contact_author
; 
Danielle L. Gray 
University of Illinois 
School of Chemical Sciences, Box 59-1 
505 South Mathews Avenue 
Urbana, Illinois  61801 
USA 
;
_publ_contact_author_email dgray@illinois.edu
_publ_contact_author_fax '1  217 244 8068'
_publ_contact_author_phone '1  217 244 1708'
_publ_section_title
;
 Terminal vs Bridging Hydrides of Diiron Dithiolates: Protonation of
 Fe2(dithiolate)(CO)2(PMe3)4
;
_journal_name_full 'Journal of the American Chemical Society'
_journal_page_first 19260
_journal_page_last 19269
_journal_paper_doi 10.1021/ja3094394
_journal_volume 134
_journal_year 2012
_chemical_formula_moiety 'C32 H12 B F24, C16 H42 Fe2 N O2 P4 S2 '
_chemical_formula_sum 'C48 H54 B F24 Fe2 N O2 P4 S2'
_chemical_formula_weight 1443.43
_chemical_name_systematic
; 
? 
;
_space_group_IT_number 14
_symmetry_cell_setting monoclinic
_symmetry_space_group_name_Hall '-P 2yn'
_symmetry_space_group_name_H-M 'P 1 21/n 1'
_atom_sites_solution_hydrogens geom
_atom_sites_solution_primary direct
_atom_sites_solution_secondary difmap
_audit_creation_method SHELXL-97
_audit_update_record
; 
? 
;
_cell_angle_alpha 90.00
_cell_angle_beta 92.036(2)
_cell_angle_gamma 90.00
_cell_formula_units_Z 4
_cell_length_a 17.4367(6)
_cell_length_b 18.2764(6)
_cell_length_c 19.3539(6)
_cell_measurement_reflns_used 9958
_cell_measurement_temperature 193(2)
_cell_measurement_theta_max 66.52
_cell_measurement_theta_min 3.33
_cell_volume 6163.8(4)
_computing_cell_refinement 'SAINT V7.68A (Bruker, 2005)'
_computing_data_collection 'APEX2 V2010.11-3 (Bruker, 2010)'
_computing_data_reduction
; 
SAINT V7.68A, XPREP V2005/2, SADABS V2007/4, TWINABS V2007/5 
(Bruker, 2005 & 2007) 
;
_computing_molecular_graphics
; 
SHELXTL V6.12 (Bruker, 2005), CrystalMaker v2.1.3 (CrystalMaker, 1994) 
;
_computing_publication_material 'XCIF V6.12 (Bruker, 2005)'
_computing_structure_refinement 'SHELXTL V6.12 (Bruker, 2005)'
_computing_structure_solution 'SHELXTL V6.12 (Bruker, 2005)'
_diffrn_ambient_temperature 193(2)
_diffrn_measured_fraction_theta_full 0.981
_diffrn_measured_fraction_theta_max 0.981
_diffrn_measurement_device 'Bruker Kappa/ApexII CCD'
_diffrn_measurement_method 'profile data from \f and \w scans'
_diffrn_radiation_monochromator graphite
_diffrn_radiation_source 'fine-focus sealed tube'
_diffrn_radiation_type CuK\a
_diffrn_radiation_wavelength 1.54178
_diffrn_radiation_wavelength_id bc53t2as
_diffrn_reflns_av_R_equivalents 0.0488
_diffrn_reflns_av_sigmaI/netI 0.0353
_diffrn_reflns_limit_h_max 20
_diffrn_reflns_limit_h_min -20
_diffrn_reflns_limit_k_max 17
_diffrn_reflns_limit_k_min -21
_diffrn_reflns_limit_l_max 23
_diffrn_reflns_limit_l_min -22
_diffrn_reflns_number 59481
_diffrn_reflns_theta_full 67.70
_diffrn_reflns_theta_max 67.70
_diffrn_reflns_theta_min 3.33
_exptl_absorpt_coefficient_mu 6.398
_exptl_absorpt_correction_T_max 0.4825
_exptl_absorpt_correction_T_min 0.2089
_exptl_absorpt_correction_type integration
_exptl_absorpt_process_details 'SHELXTL/XPREP V2005/2 (Bruker, 2005)'
_exptl_crystal_colour red
_exptl_crystal_density_diffrn 1.555
_exptl_crystal_description plate
_exptl_crystal_F_000 2920
_exptl_crystal_id bc53t2as
_exptl_crystal_preparation
; 
The data crystal was mounted using oil (Parantone-N, Exxon) to a 
0.3 mm cryo-loop (Hampton Research) with the (1 -3 1) scattering 
planes roughly normal to the spindle axis. 
;
_exptl_crystal_size_max 0.438
_exptl_crystal_size_mid 0.33
_exptl_crystal_size_min 0.156
_refine_diff_density_max 0.383
_refine_diff_density_min -0.253
_refine_diff_density_rms 0.050
_refine_ls_extinction_method none
_refine_ls_goodness_of_fit_ref 1.095
_refine_ls_hydrogen_treatment mixed
_refine_ls_matrix_type full
_refine_ls_number_parameters 1146
_refine_ls_number_reflns 10940
_refine_ls_number_restraints 7485
_refine_ls_restrained_S_all 1.744
_refine_ls_R_factor_all 0.0590
_refine_ls_R_factor_gt 0.0479
_refine_ls_shift/su_max 0.003
_refine_ls_shift/su_mean 0.000
_refine_ls_structure_factor_coef Fsqd
_refine_ls_weighting_details 'calc w=1/[\s^2^(Fo^2^)+(0.0520P)^2^+4.7259P] where P=(Fo^2^+2Fc^2^)/3'
_refine_ls_weighting_scheme calc
_refine_ls_wR_factor_gt 0.1189
_refine_ls_wR_factor_ref 0.1253
_reflns_number_gt 9092
_reflns_number_total 10940
_reflns_threshold_expression >2sigma(I)
_cod_data_source_file ja3094394_si_002_3.cif
_cod_data_source_block bc53t2as
_cod_original_cell_volume 6163.8(3)
_cod_original_sg_symbol_Hall '-P 2yn '
_cod_original_sg_symbol_H-M 'P 21/n '
_cod_database_code 4118921

loop_
_symmetry_equiv_pos_as_xyz
'x, y, z'
'-x+1/2, y+1/2, -z+1/2'
'-x, -y, -z'
'x-1/2, -y-1/2, z-1/2'

loop_
_atom_site_label
_atom_site_type_symbol
_atom_site_fract_x
_atom_site_fract_y
_atom_site_fract_z
_atom_site_U_iso_or_equiv
_atom_site_adp_type
_atom_site_occupancy
_atom_site_symmetry_multiplicity
_atom_site_calc_flag
_atom_site_refinement_flags
_atom_site_disorder_assembly
_atom_site_disorder_group
Fe1 Fe 0.11597(11) 0.72939(11) -0.11771(10) 0.0386(4) Uani 0.756(4) 1 d PDU A 1
Fe2 Fe 0.0832(3) 0.7657(3) 0.0110(3) 0.0350(6) Uani 0.756(4) 1 d PDU A 1
H2 H 0.065(2) 0.716(3) 0.069(3) 0.042 Uiso 0.756(4) 1 d PD A 1
S1 S 0.1838(4) 0.6962(4) -0.0227(4) 0.0412(9) Uani 0.756(4) 1 d PDU A 1
S2 S 0.0103(3) 0.6943(3) -0.0605(3) 0.0625(14) Uani 0.756(4) 1 d PDU A 1
N1 N 0.0876(5) 0.5804(5) 0.0177(4) 0.068(2) Uani 0.756(4) 1 d PDU A 1
H1A H 0.0764(9) 0.606(4) 0.054(2) 0.082 Uiso 0.756(4) 1 d PD A 1
C9 C 0.1609(6) 0.6000(6) 0.0016(5) 0.060(2) Uani 0.756(4) 1 d PDU A 1
H9A H 0.1761 0.5683 -0.0371 0.072 Uiso 0.756(4) 1 calc PR A 1
H9B H 0.1949 0.5871 0.0419 0.072 Uiso 0.756(4) 1 calc PR A 1
C10 C 0.0288(8) 0.5979(5) -0.0304(8) 0.069(3) Uani 0.756(4) 1 d PDU A 1
H10A H -0.0195 0.5799 -0.0112 0.083 Uiso 0.756(4) 1 calc PR A 1
H10B H 0.0377 0.5684 -0.0722 0.083 Uiso 0.756(4) 1 calc PR A 1
O2 O 0.1046(12) 0.9076(9) -0.0580(7) 0.075(4) Uani 0.756(4) 1 d PU A 1
C2 C 0.0979(7) 0.8413(5) -0.0462(5) 0.0427(18) Uani 0.756(4) 1 d PDU A 1
O1 O 0.1428(8) 0.5972(5) -0.1950(7) 0.092(3) Uani 0.756(4) 1 d PDU A 1
C1 C 0.1330(5) 0.6508(4) -0.1656(4) 0.0582(18) Uani 0.756(4) 1 d PDU A 1
P1 P 0.2228(2) 0.7881(2) -0.1523(3) 0.0479(8) Uani 0.756(4) 1 d PDU A 1
C3 C 0.2152(7) 0.8746(6) -0.1990(7) 0.055(3) Uani 0.756(4) 1 d PDU A 1
H3A H 0.2667 0.8927 -0.2084 0.083 Uiso 0.756(4) 1 calc PR A 1
H3B H 0.1885 0.9105 -0.1709 0.083 Uiso 0.756(4) 1 calc PR A 1
H3C H 0.1863 0.8671 -0.2428 0.083 Uiso 0.756(4) 1 calc PR A 1
C4 C 0.2815(7) 0.7340(7) -0.2086(6) 0.079(3) Uani 0.756(4) 1 d PDU A 1
H4A H 0.3258 0.7630 -0.2221 0.118 Uiso 0.756(4) 1 calc PR A 1
H4B H 0.2511 0.7199 -0.2500 0.118 Uiso 0.756(4) 1 calc PR A 1
H4C H 0.2994 0.6899 -0.1841 0.118 Uiso 0.756(4) 1 calc PR A 1
C5 C 0.2936(5) 0.8135(6) -0.0849(5) 0.074(3) Uani 0.756(4) 1 d PDU A 1
H5A H 0.3362 0.8395 -0.1057 0.111 Uiso 0.756(4) 1 calc PR A 1
H5B H 0.3132 0.7693 -0.0617 0.111 Uiso 0.756(4) 1 calc PR A 1
H5C H 0.2696 0.8453 -0.0512 0.111 Uiso 0.756(4) 1 calc PR A 1
P2 P 0.04126(11) 0.77050(11) -0.20732(10) 0.0552(6) Uani 0.756(4) 1 d PDU A 1
C6 C 0.0094(10) 0.8645(8) -0.2112(7) 0.065(3) Uani 0.756(4) 1 d PDU A 1
H6A H -0.0247 0.8714 -0.2521 0.098 Uiso 0.756(4) 1 calc PR A 1
H6B H 0.0540 0.8969 -0.2142 0.098 Uiso 0.756(4) 1 calc PR A 1
H6C H -0.0184 0.8762 -0.1695 0.098 Uiso 0.756(4) 1 calc PR A 1
C7 C 0.0795(6) 0.7569(6) -0.2931(5) 0.079(3) Uani 0.756(4) 1 d PDU A 1
H7A H 0.0430 0.7760 -0.3283 0.118 Uiso 0.756(4) 1 calc PR A 1
H7B H 0.0877 0.7045 -0.3010 0.118 Uiso 0.756(4) 1 calc PR A 1
H7C H 0.1285 0.7829 -0.2961 0.118 Uiso 0.756(4) 1 calc PR A 1
C8 C -0.0486(5) 0.7203(6) -0.2199(5) 0.090(3) Uani 0.756(4) 1 d PDU A 1
H8A H -0.0766 0.7390 -0.2610 0.134 Uiso 0.756(4) 1 calc PR A 1
H8B H -0.0799 0.7266 -0.1793 0.134 Uiso 0.756(4) 1 calc PR A 1
H8C H -0.0375 0.6682 -0.2262 0.134 Uiso 0.756(4) 1 calc PR A 1
P3 P -0.0281(4) 0.8156(3) 0.0385(4) 0.0491(10) Uani 0.756(4) 1 d PDU A 1
C11 C -0.1006(7) 0.8248(7) -0.0314(6) 0.088(3) Uani 0.756(4) 1 d PDU A 1
H11A H -0.1479 0.8447 -0.0130 0.131 Uiso 0.756(4) 1 calc PR A 1
H11B H -0.1111 0.7767 -0.0521 0.131 Uiso 0.756(4) 1 calc PR A 1
H11C H -0.0817 0.8580 -0.0668 0.131 Uiso 0.756(4) 1 calc PR A 1
C12 C -0.0809(9) 0.7664(9) 0.1035(7) 0.077(4) Uani 0.756(4) 1 d PDU A 1
H12A H -0.1271 0.7940 0.1143 0.115 Uiso 0.756(4) 1 calc PR A 1
H12B H -0.0484 0.7608 0.1455 0.115 Uiso 0.756(4) 1 calc PR A 1
H12C H -0.0955 0.7181 0.0856 0.115 Uiso 0.756(4) 1 calc PR A 1
C13 C -0.0265(10) 0.9099(6) 0.0700(7) 0.067(3) Uani 0.756(4) 1 d PDU A 1
H13A H -0.0788 0.9252 0.0803 0.101 Uiso 0.756(4) 1 calc PR A 1
H13B H -0.0062 0.9421 0.0346 0.101 Uiso 0.756(4) 1 calc PR A 1
H13C H 0.0062 0.9130 0.1121 0.101 Uiso 0.756(4) 1 calc PR A 1
P4 P 0.1535(7) 0.8133(7) 0.0985(5) 0.0479(15) Uani 0.756(4) 1 d PDU A 1
C14 C 0.2449(8) 0.7691(7) 0.1178(10) 0.069(4) Uani 0.756(4) 1 d PDU A 1
H14A H 0.2703 0.7928 0.1578 0.104 Uiso 0.756(4) 1 calc PR A 1
H14B H 0.2775 0.7732 0.0777 0.104 Uiso 0.756(4) 1 calc PR A 1
H14C H 0.2363 0.7173 0.1282 0.104 Uiso 0.756(4) 1 calc PR A 1
C15 C 0.1131(10) 0.8116(11) 0.1840(9) 0.071(4) Uani 0.756(4) 1 d PDU A 1
H15A H 0.1480 0.8366 0.2170 0.107 Uiso 0.756(4) 1 calc PR A 1
H15B H 0.1062 0.7607 0.1986 0.107 Uiso 0.756(4) 1 calc PR A 1
H15C H 0.0633 0.8365 0.1824 0.107 Uiso 0.756(4) 1 calc PR A 1
C16 C 0.1841(10) 0.9082(7) 0.0913(7) 0.067(3) Uani 0.756(4) 1 d PDU A 1
H16A H 0.2124 0.9227 0.1338 0.100 Uiso 0.756(4) 1 calc PR A 1
H16B H 0.1390 0.9397 0.0844 0.100 Uiso 0.756(4) 1 calc PR A 1
H16C H 0.2174 0.9134 0.0518 0.100 Uiso 0.756(4) 1 calc PR A 1
Fe1B Fe 0.1011(4) 0.7586(4) -0.1149(3) 0.0449(13) Uani 0.244(4) 1 d PDU A 2
Fe2B Fe 0.0757(10) 0.7761(11) 0.0092(12) 0.050(3) Uani 0.244(4) 1 d PDU A 2
H2B H 0.046(3) 0.724(4) 0.060(4) 0.060 Uiso 0.244(4) 1 d PD A 2
P1B P 0.0915(4) 0.6866(4) -0.2069(3) 0.067(2) Uani 0.244(4) 1 d PDU A 2
C3B C 0.1098(19) 0.7279(17) -0.2906(12) 0.075(7) Uani 0.244(4) 1 d PDU A 2
H3D H 0.0891 0.6962 -0.3277 0.112 Uiso 0.244(4) 1 calc PR A 2
H3E H 0.1653 0.7336 -0.2955 0.112 Uiso 0.244(4) 1 calc PR A 2
H3F H 0.0850 0.7759 -0.2937 0.112 Uiso 0.244(4) 1 calc PR A 2
C4B C -0.0058(12) 0.6532(18) -0.2258(15) 0.085(7) Uani 0.244(4) 1 d PDU A 2
H4D H -0.0128 0.6447 -0.2756 0.127 Uiso 0.244(4) 1 calc PR A 2
H4E H -0.0429 0.6897 -0.2111 0.127 Uiso 0.244(4) 1 calc PR A 2
H4F H -0.0137 0.6073 -0.2009 0.127 Uiso 0.244(4) 1 calc PR A 2
C5B C 0.148(3) 0.604(2) -0.209(4) 0.077(8) Uani 0.244(4) 1 d PDU A 2
H5D H 0.1411 0.5807 -0.2545 0.116 Uiso 0.244(4) 1 calc PR A 2
H5E H 0.1302 0.5698 -0.1734 0.116 Uiso 0.244(4) 1 calc PR A 2
H5F H 0.2018 0.6154 -0.1999 0.116 Uiso 0.244(4) 1 calc PR A 2
P2B P 0.2108(7) 0.8124(6) -0.1462(7) 0.047(2) Uani 0.244(4) 1 d PDU A 2
C6B C 0.195(2) 0.8867(19) -0.2060(19) 0.050(7) Uani 0.244(4) 1 d PDU A 2
H6D H 0.1714 0.9278 -0.1823 0.075 Uiso 0.244(4) 1 calc PR A 2
H6E H 0.1611 0.8704 -0.2444 0.075 Uiso 0.244(4) 1 calc PR A 2
H6F H 0.2444 0.9023 -0.2240 0.075 Uiso 0.244(4) 1 calc PR A 2
C7B C 0.2797(17) 0.7532(16) -0.1849(15) 0.061(6) Uani 0.244(4) 1 d PDU A 2
H7D H 0.3231 0.7824 -0.2002 0.091 Uiso 0.244(4) 1 calc PR A 2
H7E H 0.2555 0.7281 -0.2247 0.091 Uiso 0.244(4) 1 calc PR A 2
H7F H 0.2981 0.7170 -0.1508 0.091 Uiso 0.244(4) 1 calc PR A 2
C8B C 0.2715(13) 0.8538(14) -0.0780(11) 0.052(5) Uani 0.244(4) 1 d PDU A 2
H8D H 0.3201 0.8694 -0.0973 0.077 Uiso 0.244(4) 1 calc PR A 2
H8E H 0.2817 0.8179 -0.0412 0.077 Uiso 0.244(4) 1 calc PR A 2
H8F H 0.2453 0.8963 -0.0590 0.077 Uiso 0.244(4) 1 calc PR A 2
S1B S 0.1702(13) 0.7015(14) -0.0287(13) 0.048(3) Uani 0.244(4) 1 d PDU A 2
S2B S 0.0164(9) 0.6873(6) -0.0612(10) 0.037(2) Uani 0.244(4) 1 d PDU A 2
N1B N 0.0930(16) 0.5701(17) -0.0111(15) 0.069(4) Uani 0.244(4) 1 d PDU A 2
H1B H 0.0872(17) 0.578(5) 0.0332(16) 0.083 Uiso 0.244(4) 1 d PD A 2
C9B C 0.1664(19) 0.6002(17) -0.021(2) 0.065(5) Uani 0.244(4) 1 d PDU A 2
H9C H 0.1871 0.5786 -0.0633 0.078 Uiso 0.244(4) 1 calc PR A 2
H9D H 0.2007 0.5853 0.0185 0.078 Uiso 0.244(4) 1 calc PR A 2
C10B C 0.021(3) 0.5872(14) -0.041(2) 0.068(5) Uani 0.244(4) 1 d PDU A 2
H10C H -0.0195 0.5743 -0.0084 0.081 Uiso 0.244(4) 1 calc PR A 2
H10D H 0.0122 0.5584 -0.0838 0.081 Uiso 0.244(4) 1 calc PR A 2
O2B O 0.099(3) 0.900(3) -0.0732(19) 0.045(5) Uani 0.244(4) 1 d PU A 2
C2B C 0.098(3) 0.8595(19) -0.0308(19) 0.045(4) Uani 0.244(4) 1 d PDU A 2
O1B O 0.003(2) 0.864(2) -0.1892(17) 0.085(8) Uani 0.244(4) 1 d PDU A 2
C1B C 0.0433(13) 0.8221(14) -0.1616(12) 0.059(4) Uani 0.244(4) 1 d PDU A 2
P3B P -0.0293(13) 0.8352(10) 0.0409(13) 0.058(4) Uani 0.244(4) 1 d PDU A 2
C11B C -0.089(2) 0.8599(16) -0.0339(15) 0.065(7) Uani 0.244(4) 1 d PDU A 2
H11D H -0.1354 0.8844 -0.0187 0.097 Uiso 0.244(4) 1 calc PR A 2
H11E H -0.1030 0.8157 -0.0600 0.097 Uiso 0.244(4) 1 calc PR A 2
H11F H -0.0604 0.8931 -0.0634 0.097 Uiso 0.244(4) 1 calc PR A 2
C12B C -0.093(3) 0.775(3) 0.086(2) 0.066(7) Uani 0.244(4) 1 d PDU A 2
H12D H -0.0955 0.7271 0.0630 0.099 Uiso 0.244(4) 1 calc PR A 2
H12E H -0.1446 0.7962 0.0863 0.099 Uiso 0.244(4) 1 calc PR A 2
H12F H -0.0738 0.7682 0.1341 0.099 Uiso 0.244(4) 1 calc PR A 2
C13B C -0.023(3) 0.918(2) 0.091(2) 0.066(8) Uani 0.244(4) 1 d PDU A 2
H13D H -0.0744 0.9366 0.0986 0.099 Uiso 0.244(4) 1 calc PR A 2
H13E H 0.0069 0.9543 0.0665 0.099 Uiso 0.244(4) 1 calc PR A 2
H13F H 0.0029 0.9073 0.1360 0.099 Uiso 0.244(4) 1 calc PR A 2
P4B P 0.148(2) 0.805(2) 0.1042(17) 0.050(4) Uani 0.244(4) 1 d PDU A 2
C14B C 0.232(2) 0.749(2) 0.125(3) 0.051(7) Uani 0.244(4) 1 d PDU A 2
H14D H 0.2537 0.7623 0.1704 0.076 Uiso 0.244(4) 1 calc PR A 2
H14E H 0.2710 0.7573 0.0899 0.076 Uiso 0.244(4) 1 calc PR A 2
H14F H 0.2179 0.6971 0.1244 0.076 Uiso 0.244(4) 1 calc PR A 2
C15B C 0.099(3) 0.798(3) 0.185(3) 0.062(8) Uani 0.244(4) 1 d PDU A 2
H15D H 0.0496 0.8246 0.1810 0.094 Uiso 0.244(4) 1 calc PR A 2
H15E H 0.1305 0.8203 0.2225 0.094 Uiso 0.244(4) 1 calc PR A 2
H15F H 0.0890 0.7469 0.1960 0.094 Uiso 0.244(4) 1 calc PR A 2
C16B C 0.190(3) 0.896(2) 0.109(2) 0.056(7) Uani 0.244(4) 1 d PDU A 2
H16D H 0.2198 0.9005 0.1530 0.084 Uiso 0.244(4) 1 calc PR A 2
H16E H 0.1493 0.9324 0.1073 0.084 Uiso 0.244(4) 1 calc PR A 2
H16F H 0.2239 0.9027 0.0706 0.084 Uiso 0.244(4) 1 calc PR A 2
B1 B 0.59458(4) 0.74866(4) -0.05827(4) 0.0357(11) Uani 1 1 d G . .
C21 C 0.58405(4) 0.80930(4) 0.00291(4) 0.0370(10) Uani 1 1 d G . .
C22 C 0.51255(5) 0.83782(5) 0.01970(5) 0.0427(11) Uani 1 1 d G . .
H22A H 0.4674 0.8166 -0.0006 0.051 Uiso 1 1 d G . .
C23 C 0.50547(6) 0.89609(5) 0.06497(5) 0.0500(12) Uani 1 1 d G B .
C24 C 0.56940(6) 0.92786(5) 0.09679(6) 0.0568(14) Uani 1 1 d G . .
H24A H 0.5645 0.9670 0.1287 0.068 Uiso 1 1 d G . .
C25 C 0.64079(6) 0.90086(5) 0.08076(5) 0.0515(13) Uani 1 1 d G B .
C26 C 0.64767(5) 0.84354(5) 0.03499(4) 0.0424(10) Uani 1 1 d G . .
H26A H 0.6976 0.8267 0.0248 0.051 Uiso 1 1 d G . .
C27 C 0.42733(6) 0.92473(6) 0.08071(6) 0.0710(18) Uani 1 1 d GD . .
C28 C 0.71194(7) 0.93351(6) 0.11361(6) 0.0741(19) Uani 1 1 d GD . .
F21 F 0.39954(7) 0.89864(8) 0.13726(6) 0.089(3) Uani 0.486(3) 1 d PGDU B 1
F22 F 0.42995(7) 0.99961(7) 0.09136(8) 0.070(2) Uani 0.486(3) 1 d PGDU B 1
F23 F 0.37515(6) 0.91538(7) 0.03089(7) 0.070(2) Uani 0.486(3) 1 d PGDU B 1
F21B F 0.42572(7) 0.97321(7) 0.12748(7) 0.089(4) Uani 0.329(3) 1 d PGDU B 2
F22B F 0.38448(6) 0.86592(7) 0.10555(6) 0.087(4) Uani 0.329(3) 1 d PGDU B 2
F23B F 0.38834(6) 0.94452(6) 0.02070(7) 0.081(4) Uani 0.329(3) 1 d PGDU B 2
F21C F 0.42071(7) 0.93142(8) 0.15255(7) 0.070(6) Uani 0.184(3) 1 d PGDU B 3
F22C F 0.37164(5) 0.87967(7) 0.06197(7) 0.076(6) Uani 0.184(3) 1 d PGDU B 3
F23C F 0.41579(7) 0.99239(6) 0.06061(8) 0.084(6) Uani 0.184(3) 1 d PGDU B 3
F24 F 0.75473(7) 0.88047(7) 0.14869(6) 0.072(2) Uani 0.486(3) 1 d PGDU B 1
F25 F 0.69699(8) 0.98635(6) 0.15801(7) 0.071(2) Uani 0.486(3) 1 d PGDU B 1
F26 F 0.75679(6) 0.96172(6) 0.06414(7) 0.084(3) Uani 0.486(3) 1 d PGDU B 1
F24B F 0.70257(8) 0.96497(7) 0.17686(6) 0.068(3) Uani 0.329(3) 1 d PGDU B 2
F25B F 0.74016(7) 0.98408(5) 0.07221(7) 0.093(5) Uani 0.329(3) 1 d PGDU B 2
F26B F 0.76926(6) 0.88893(6) 0.12325(6) 0.085(4) Uani 0.329(3) 1 d PGDU B 2
F24C F 0.73850(7) 0.89486(7) 0.16686(6) 0.089(7) Uani 0.184(3) 1 d PGDU B 3
F25C F 0.69686(8) 1.00690(6) 0.12156(7) 0.081(6) Uani 0.184(3) 1 d PGDU B 3
F26C F 0.77131(6) 0.93957(6) 0.07287(7) 0.075(6) Uani 0.184(3) 1 d PGDU B 3
C31 C 0.60709(4) 0.79954(4) -0.12659(4) 0.0362(9) Uani 1 1 d G . .
C32 C 0.54597(5) 0.82946(5) -0.16676(4) 0.0398(10) Uani 1 1 d G . .
H32A H 0.4949 0.8163 -0.1565 0.048 Uiso 1 1 d G . .
C33 C 0.55765(6) 0.87728(6) -0.22066(5) 0.0425(10) Uani 1 1 d G B .
C34 C 0.63102(6) 0.89772(6) -0.23760(5) 0.0510(12) Uani 1 1 d G . .
H34A H 0.6391 0.9303 -0.2749 0.061 Uiso 1 1 d G . .
C35 C 0.69227(6) 0.86948(6) -0.19889(5) 0.0508(12) Uani 1 1 d G B .
C36 C 0.68003(5) 0.82215(5) -0.14444(4) 0.0429(11) Uani 1 1 d G . .
H36A H 0.7232 0.8044 -0.1182 0.051 Uiso 1 1 d G . .
C37 C 0.49092(7) 0.90711(7) -0.26209(6) 0.0574(14) Uani 1 1 d GD . .
C38 C 0.77288(6) 0.88924(7) -0.21586(6) 0.078(2) Uani 1 1 d GD . .
F31 F 0.47193(7) 0.97263(6) -0.24369(7) 0.101(3) Uani 0.486(3) 1 d PGDU B 1
F32 F 0.42864(6) 0.86415(7) -0.26162(6) 0.077(3) Uani 0.486(3) 1 d PGDU B 1
F33 F 0.50480(8) 0.91464(8) -0.33007(6) 0.067(2) Uani 0.486(3) 1 d PGDU B 1
F31B F 0.49949(8) 0.98140(7) -0.26992(7) 0.069(3) Uani 0.329(3) 1 d PGDU B 2
F32B F 0.42541(6) 0.90243(7) -0.23423(6) 0.066(3) Uani 0.329(3) 1 d PGDU B 2
F33B F 0.48859(8) 0.87905(8) -0.32513(5) 0.080(4) Uani 0.329(3) 1 d PGDU B 2
F31C F 0.43606(6) 0.93482(6) -0.21638(6) 0.055(5) Uani 0.184(3) 1 d PGDU B 3
F32C F 0.45083(7) 0.84911(7) -0.29127(5) 0.058(5) Uani 0.184(3) 1 d PGDU B 3
F33C F 0.50229(8) 0.95700(7) -0.30584(6) 0.068(5) Uani 0.184(3) 1 d PGDU B 3
F34 F 0.82198(5) 0.82636(7) -0.20358(6) 0.082(3) Uani 0.486(3) 1 d PGDU B 1
F35 F 0.80135(6) 0.93912(6) -0.18746(7) 0.079(2) Uani 0.486(3) 1 d PGDU B 1
F36 F 0.77993(7) 0.89694(8) -0.28629(6) 0.068(2) Uani 0.486(3) 1 d PGDU B 1
F34B F 0.82200(5) 0.87762(6) -0.16369(6) 0.087(4) Uani 0.329(3) 1 d PGDU B 2
F35B F 0.77428(7) 0.97416(6) -0.21309(7) 0.057(3) Uani 0.329(3) 1 d PGDU B 2
F36B F 0.79452(7) 0.87687(8) -0.27475(6) 0.066(3) Uani 0.329(3) 1 d PGDU B 2
F34C F 0.81277(6) 0.91331(6) -0.15043(7) 0.055(5) Uani 0.184(3) 1 d PGDU B 3
F35C F 0.78371(7) 0.95053(7) -0.24804(7) 0.103(6) Uani 0.184(3) 1 d PGDU B 3
F36C F 0.81486(6) 0.83185(7) -0.23481(6) 0.084(6) Uani 0.184(3) 1 d PGDU B 3
C41 C 0.52276(4) 0.69162(4) -0.06685(4) 0.0367(9) Uani 1 1 d G . .
C42 C 0.48772(5) 0.66308(5) -0.00902(4) 0.0405(10) Uani 1 1 d G . .
H42A H 0.5006 0.6830 0.0352 0.049 Uiso 1 1 d G . .
C43 C 0.43456(5) 0.60636(6) -0.01406(5) 0.0459(11) Uani 1 1 d G B .
C44 C 0.41426(6) 0.57630(6) -0.07737(6) 0.0542(13) Uani 1 1 d G . .
H44A H 0.3779 0.5377 -0.0810 0.065 Uiso 1 1 d G . .
C45 C 0.44803(5) 0.60355(5) -0.13551(5) 0.0513(12) Uani 1 1 d G B .
C46 C 0.50092(5) 0.66054(5) -0.13017(4) 0.0437(11) Uani 1 1 d G . .
H46A H 0.5228 0.6788 -0.1710 0.052 Uiso 1 1 d G . .
C47 C 0.40049(6) 0.57778(7) 0.05078(6) 0.0585(14) Uani 1 1 d GD . .
C48 C 0.42942(7) 0.57196(6) -0.20566(6) 0.080(2) Uani 1 1 d GD . .
F41 F 0.45487(7) 0.56076(6) 0.09815(6) 0.064(2) Uani 0.486(3) 1 d PGDU B 1
F42 F 0.35464(7) 0.52126(7) 0.03904(7) 0.083(3) Uani 0.486(3) 1 d PGDU B 1
F43 F 0.35650(6) 0.62968(7) 0.07917(6) 0.069(3) Uani 0.486(3) 1 d PGDU B 1
F41B F 0.39405(7) 0.50096(7) 0.04879(7) 0.074(3) Uani 0.329(3) 1 d PGDU B 2
F42B F 0.33347(6) 0.60138(8) 0.06279(7) 0.081(4) Uani 0.329(3) 1 d PGDU B 2
F43B F 0.44430(7) 0.58818(7) 0.10845(6) 0.077(4) Uani 0.329(3) 1 d PGDU B 2
F41C F 0.44186(7) 0.52717(6) 0.07870(6) 0.077(6) Uani 0.184(3) 1 d PGDU B 3
F42C F 0.32809(6) 0.55552(8) 0.03920(7) 0.077(6) Uani 0.184(3) 1 d PGDU B 3
F43C F 0.39481(6) 0.63201(7) 0.10014(6) 0.074(5) Uani 0.184(3) 1 d PGDU B 3
F44 F 0.38718(8) 0.51478(7) -0.20783(7) 0.090(3) Uani 0.486(3) 1 d PGDU B 1
F45 F 0.50193(7) 0.54224(6) -0.23211(6) 0.062(2) Uani 0.486(3) 1 d PGDU B 1
F46 F 0.40882(7) 0.61913(7) -0.25415(6) 0.079(3) Uani 0.486(3) 1 d PGDU B 1
F44B F 0.34897(7) 0.55049(7) -0.20829(7) 0.075(4) Uani 0.329(3) 1 d PGDU B 2
F45B F 0.46696(8) 0.52170(6) -0.22200(6) 0.103(5) Uani 0.329(3) 1 d PGDU B 2
F46B F 0.42708(7) 0.62572(7) -0.25530(5) 0.062(3) Uani 0.329(3) 1 d PGDU B 2
F44C F 0.42271(8) 0.49102(6) -0.18910(7) 0.064(5) Uani 0.184(3) 1 d PGDU B 3
F45C F 0.48129(7) 0.56709(6) -0.24708(5) 0.092(6) Uani 0.184(3) 1 d PGDU B 3
F46C F 0.35652(7) 0.57787(7) -0.22153(7) 0.093(6) Uani 0.184(3) 1 d PGDU B 3
C51 C 0.66853(4) 0.69484(4) -0.04352(4) 0.0349(9) Uani 1 1 d G . .
C52 C 0.69499(5) 0.67412(5) 0.02249(4) 0.0369(10) Uani 1 1 d G . .
H52A H 0.6719 0.6950 0.0616 0.044 Uiso 1 1 d G . .
C53 C 0.75451(5) 0.62349(5) 0.03276(5) 0.0396(10) Uani 1 1 d G B .
C54 C 0.78999(5) 0.59263(5) -0.02220(6) 0.0443(11) Uani 1 1 d G . .
H54A H 0.8311 0.5590 -0.0151 0.053 Uiso 1 1 d G . .
C55 C 0.76457(5) 0.61156(5) -0.08801(5) 0.0443(11) Uani 1 1 d G B .
C56 C 0.70432(5) 0.66059(5) -0.09828(4) 0.0405(10) Uani 1 1 d G . .
H56A H 0.6868 0.6712 -0.1442 0.049 Uiso 1 1 d G . .
C57 C 0.77783(6) 0.60152(6) 0.10489(5) 0.0524(13) Uani 1 1 d GD . .
C58 C 0.79898(6) 0.57588(6) -0.14866(6) 0.0674(17) Uani 1 1 d GD . .
F51 F 0.77333(7) 0.65243(7) 0.15130(5) 0.064(3) Uani 0.486(3) 1 d PGDU B 21
F52 F 0.85377(7) 0.57984(7) 0.10197(7) 0.066(3) Uani 0.486(3) 1 d PGDU B 21
F53 F 0.74029(7) 0.54171(6) 0.12285(6) 0.075(3) Uani 0.486(3) 1 d PGDU B 21
F51B F 0.72543(7) 0.55860(6) 0.13640(5) 0.050(3) Uani 0.329(3) 1 d PGDU B 71
F52B F 0.78274(6) 0.66192(7) 0.14754(5) 0.039(4) Uani 0.329(3) 1 d PGDU B 71
F53B F 0.84634(7) 0.56735(7) 0.11302(7) 0.049(3) Uani 0.329(3) 1 d PGDU B 71
F51C F 0.70924(7) 0.57633(6) 0.13709(5) 0.062(6) Uani 0.184(3) 1 d PGDU B 3
F52C F 0.79551(6) 0.65947(7) 0.14463(5) 0.058(7) Uani 0.184(3) 1 d PGDU B 3
F53C F 0.82826(7) 0.55155(7) 0.11915(7) 0.062(6) Uani 0.184(3) 1 d PGDU B 3
F54 F 0.87852(6) 0.56715(7) -0.13761(7) 0.058(2) Uani 0.486(3) 1 d PGDU B 1
F55 F 0.78980(6) 0.60602(7) -0.20526(6) 0.063(2) Uani 0.486(3) 1 d PGDU B 1
F56 F 0.77506(7) 0.50407(6) -0.15077(7) 0.074(2) Uani 0.486(3) 1 d PGDU B 1
F54B F 0.85605(7) 0.53871(7) -0.14391(7) 0.091(4) Uani 0.329(3) 1 d PGDU B 2
F55B F 0.81441(6) 0.63286(7) -0.19886(6) 0.088(5) Uani 0.329(3) 1 d PGDU B 2
F56B F 0.74246(7) 0.54271(6) -0.19304(6) 0.088(4) Uani 0.329(3) 1 d PGDU B 2
F54C F 0.87154(6) 0.59253(7) -0.15395(7) 0.092(7) Uani 0.184(3) 1 d PGDU B 3
F55C F 0.76128(7) 0.58382(6) -0.20860(6) 0.062(6) Uani 0.184(3) 1 d PGDU B 3
F56C F 0.80378(7) 0.50130(6) -0.13669(7) 0.054(5) Uani 0.184(3) 1 d PGDU B 3

loop_
_atom_site_aniso_label
_atom_site_aniso_U_11
_atom_site_aniso_U_22
_atom_site_aniso_U_33
_atom_site_aniso_U_23
_atom_site_aniso_U_13
_atom_site_aniso_U_12
Fe1 0.0394(8) 0.0345(10) 0.0417(6) 0.0008(7) 0.0007(5) -0.0067(7)
Fe2 0.0311(10) 0.0345(13) 0.0395(10) 0.0075(9) 0.0026(7) 0.0007(9)
S1 0.034(2) 0.0376(14) 0.0514(16) -0.0006(11) -0.0014(13) 0.0016(12)
S2 0.050(2) 0.082(3) 0.055(2) 0.009(2) -0.0022(17) -0.030(2)
N1 0.076(4) 0.055(4) 0.073(5) 0.010(4) 0.008(4) -0.016(3)
C9 0.070(4) 0.042(4) 0.068(6) 0.008(4) 0.002(4) -0.005(3)
C10 0.070(5) 0.056(5) 0.081(6) 0.006(4) -0.005(4) -0.038(4)
O2 0.074(5) 0.062(7) 0.090(9) 0.038(7) 0.009(7) 0.002(6)
C2 0.039(3) 0.040(5) 0.050(5) 0.004(3) 0.006(4) 0.001(4)
O1 0.128(6) 0.055(4) 0.095(8) -0.035(4) 0.021(5) -0.016(4)
C1 0.070(4) 0.047(4) 0.058(4) -0.005(3) 0.005(3) -0.011(3)
P1 0.0459(15) 0.048(2) 0.0498(14) -0.0033(15) 0.0099(10) -0.0106(14)
C3 0.058(7) 0.054(5) 0.056(5) -0.001(4) 0.016(4) -0.013(4)
C4 0.071(5) 0.074(6) 0.094(7) -0.011(5) 0.033(5) 0.005(5)
C5 0.054(5) 0.094(7) 0.074(5) 0.008(5) -0.003(4) -0.028(5)
P2 0.0576(11) 0.0583(12) 0.0488(10) 0.0097(8) -0.0109(8) -0.0162(9)
C6 0.060(5) 0.073(5) 0.063(8) 0.028(5) -0.003(5) -0.002(4)
C7 0.097(7) 0.087(7) 0.052(4) -0.007(4) -0.010(4) -0.017(5)
C8 0.079(5) 0.101(7) 0.086(6) 0.026(5) -0.035(5) -0.040(5)
P3 0.0417(14) 0.044(3) 0.0619(15) 0.0101(18) 0.0120(11) 0.0059(15)
C11 0.059(5) 0.105(9) 0.098(6) 0.004(7) -0.004(5) 0.030(6)
C12 0.064(7) 0.077(7) 0.092(8) 0.015(6) 0.037(6) -0.005(6)
C13 0.066(5) 0.053(5) 0.083(8) 0.011(4) 0.025(6) 0.017(4)
P4 0.052(2) 0.048(3) 0.0439(18) -0.003(2) 0.0038(14) -0.0014(18)
C14 0.065(6) 0.076(8) 0.065(7) -0.004(6) -0.018(5) 0.000(6)
C15 0.080(8) 0.083(8) 0.051(5) -0.006(5) 0.006(5) -0.010(6)
C16 0.076(6) 0.052(5) 0.073(9) -0.007(5) 0.001(6) -0.017(5)
Fe1B 0.049(3) 0.048(3) 0.0383(19) 0.002(2) 0.0003(17) -0.009(2)
Fe2B 0.048(4) 0.051(6) 0.051(3) 0.014(3) 0.002(3) 0.005(3)
P1B 0.088(5) 0.066(4) 0.048(3) -0.010(3) 0.002(3) -0.036(3)
C3B 0.089(14) 0.086(13) 0.050(9) -0.009(9) 0.002(10) -0.007(11)
C4B 0.087(10) 0.093(13) 0.074(12) -0.007(10) -0.012(10) -0.032(9)
C5B 0.091(12) 0.068(11) 0.073(14) -0.015(9) 0.017(11) -0.016(10)
P2B 0.048(4) 0.050(6) 0.042(4) -0.003(4) 0.008(3) -0.010(4)
C6B 0.054(14) 0.047(11) 0.048(10) 0.005(9) 0.002(9) -0.015(9)
C7B 0.061(10) 0.060(11) 0.061(11) -0.003(9) 0.021(9) -0.005(8)
C8B 0.045(10) 0.060(12) 0.050(9) 0.001(8) 0.000(8) -0.015(9)
S1B 0.035(6) 0.051(6) 0.058(6) -0.005(4) 0.000(4) -0.001(4)
S2B 0.034(4) 0.016(3) 0.060(6) 0.010(3) -0.001(4) 0.006(3)
N1B 0.072(7) 0.051(7) 0.085(9) 0.015(8) 0.000(8) -0.007(6)
C9B 0.073(8) 0.050(7) 0.073(11) 0.008(8) 0.010(9) -0.007(7)
C10B 0.076(8) 0.047(7) 0.079(10) 0.012(8) -0.002(8) -0.017(8)
O2B 0.067(13) 0.037(8) 0.031(8) -0.014(6) 0.015(8) -0.007(9)
C2B 0.045(8) 0.041(7) 0.049(8) 0.001(6) 0.002(7) -0.003(7)
O1B 0.085(14) 0.107(14) 0.063(17) 0.034(12) -0.008(12) 0.013(11)
C1B 0.055(8) 0.070(9) 0.050(8) 0.016(7) -0.005(7) -0.010(7)
P3B 0.054(5) 0.052(9) 0.069(6) 0.025(6) 0.022(4) 0.017(6)
C11B 0.058(11) 0.058(13) 0.077(10) 0.017(10) -0.001(9) 0.012(10)
C12B 0.062(11) 0.064(11) 0.072(13) 0.018(10) 0.015(10) 0.005(10)
C13B 0.071(13) 0.063(11) 0.065(14) 0.007(9) 0.017(11) 0.008(9)
P4B 0.049(6) 0.048(7) 0.052(6) 0.004(5) -0.003(6) -0.002(5)
C14B 0.051(11) 0.052(12) 0.048(11) 0.005(11) -0.007(9) 0.003(10)
C15B 0.068(14) 0.070(15) 0.049(10) -0.006(11) 0.009(10) -0.008(11)
C16B 0.061(11) 0.057(10) 0.049(13) 0.004(9) -0.001(10) 0.002(9)
B1 0.036(2) 0.036(3) 0.035(2) -0.002(2) 0.002(2) -0.006(2)
C21 0.039(2) 0.034(2) 0.038(2) 0.0011(19) 0.0022(18) -0.0023(18)
C22 0.039(2) 0.044(3) 0.045(3) -0.007(2) -0.0001(19) -0.004(2)
C23 0.041(3) 0.047(3) 0.062(3) -0.014(2) 0.003(2) 0.001(2)
C24 0.052(3) 0.045(3) 0.073(4) -0.024(3) 0.002(3) 0.002(2)
C25 0.043(3) 0.043(3) 0.068(3) -0.017(2) 0.001(2) -0.007(2)
C26 0.038(2) 0.038(3) 0.052(3) -0.007(2) 0.005(2) -0.0037(19)
C27 0.054(3) 0.073(4) 0.086(5) -0.034(4) 0.002(3) 0.008(3)
C28 0.056(4) 0.058(4) 0.109(6) -0.038(4) 0.007(4) -0.013(3)
F21 0.061(5) 0.107(7) 0.101(6) -0.007(6) 0.032(5) 0.010(5)
F22 0.067(4) 0.059(4) 0.083(6) -0.034(4) -0.009(4) 0.021(3)
F23 0.043(4) 0.074(6) 0.091(5) -0.021(4) -0.008(4) 0.012(4)
F21B 0.075(7) 0.094(9) 0.099(9) -0.037(7) 0.008(6) 0.022(7)
F22B 0.054(6) 0.105(9) 0.103(9) -0.009(7) 0.028(6) 0.006(6)
F23B 0.054(6) 0.080(8) 0.107(8) 0.005(6) -0.010(6) 0.020(6)
F21C 0.060(9) 0.073(11) 0.077(10) -0.012(9) 0.022(8) 0.004(9)
F22C 0.048(8) 0.087(10) 0.094(11) -0.017(9) 0.005(9) 0.003(8)
F23C 0.075(9) 0.084(10) 0.092(11) -0.006(9) -0.004(9) 0.036(8)
F24 0.050(4) 0.093(6) 0.073(5) -0.032(4) -0.013(4) 0.004(4)
F25 0.072(5) 0.061(5) 0.080(5) -0.035(5) -0.009(4) -0.017(4)
F26 0.043(4) 0.060(5) 0.150(8) -0.016(5) 0.011(5) -0.013(4)
F24B 0.070(7) 0.073(7) 0.060(6) -0.020(6) -0.006(5) -0.019(5)
F25B 0.078(8) 0.095(9) 0.107(8) -0.017(7) 0.007(7) -0.031(7)
F26B 0.059(6) 0.104(8) 0.093(8) -0.032(7) -0.012(6) -0.011(6)
F24C 0.074(11) 0.107(11) 0.083(11) -0.026(10) -0.018(9) -0.002(9)
F25C 0.076(10) 0.071(10) 0.095(11) -0.035(9) -0.009(9) -0.011(8)
F26C 0.046(9) 0.080(11) 0.099(11) -0.007(9) -0.003(8) -0.021(8)
C31 0.038(2) 0.033(2) 0.037(2) -0.0031(18) 0.0011(18) -0.0027(18)
C32 0.036(2) 0.042(3) 0.042(2) -0.006(2) 0.0045(18) -0.0021(19)
C33 0.044(2) 0.041(3) 0.043(2) 0.000(2) -0.003(2) 0.003(2)
C34 0.054(3) 0.047(3) 0.051(3) 0.015(2) 0.000(2) -0.006(2)
C35 0.043(3) 0.055(3) 0.054(3) 0.013(2) 0.000(2) -0.008(2)
C36 0.038(2) 0.045(3) 0.045(3) 0.006(2) -0.0028(19) -0.003(2)
C37 0.057(3) 0.059(4) 0.055(3) 0.004(3) -0.002(3) 0.012(3)
C38 0.053(3) 0.092(5) 0.088(5) 0.048(4) -0.010(3) -0.022(3)
F31 0.105(7) 0.094(7) 0.102(7) -0.015(5) -0.025(6) 0.052(5)
F32 0.048(4) 0.101(6) 0.081(6) 0.027(5) -0.014(4) -0.010(4)
F33 0.067(4) 0.091(6) 0.044(4) 0.019(4) -0.005(3) 0.008(4)
F31B 0.066(6) 0.059(6) 0.081(8) 0.028(6) 0.000(6) 0.014(5)
F32B 0.042(5) 0.079(8) 0.076(7) 0.011(6) -0.005(5) 0.007(5)
F33B 0.087(7) 0.088(8) 0.063(7) -0.007(6) -0.024(6) 0.019(6)
F31C 0.040(8) 0.055(10) 0.070(9) -0.013(8) -0.017(7) 0.013(7)
F32C 0.048(9) 0.066(9) 0.058(9) -0.012(8) -0.020(7) 0.003(7)
F33C 0.074(9) 0.069(10) 0.060(10) 0.019(8) -0.011(8) 0.014(8)
F34 0.045(4) 0.102(6) 0.101(6) 0.048(5) 0.019(4) 0.004(4)
F35 0.072(5) 0.080(6) 0.085(6) -0.002(5) 0.008(4) -0.034(4)
F36 0.058(4) 0.069(5) 0.078(5) 0.011(4) 0.028(4) 0.000(4)
F34B 0.049(5) 0.113(9) 0.099(8) 0.037(7) -0.003(6) -0.003(6)
F35B 0.065(6) 0.052(6) 0.053(6) -0.002(4) 0.000(4) -0.028(5)
F36B 0.046(5) 0.070(6) 0.082(7) -0.001(6) 0.024(5) -0.003(5)
F34C 0.040(8) 0.052(10) 0.071(9) 0.011(8) -0.017(7) -0.008(7)
F35C 0.091(10) 0.111(11) 0.107(11) 0.020(10) 0.009(9) -0.016(9)
F36C 0.059(9) 0.107(11) 0.086(11) 0.004(9) 0.017(8) 0.001(9)
C41 0.038(2) 0.032(2) 0.041(2) -0.0022(19) 0.0029(18) -0.0030(18)
C42 0.040(2) 0.041(3) 0.041(2) -0.005(2) 0.0048(19) -0.005(2)
C43 0.040(2) 0.044(3) 0.054(3) 0.003(2) 0.010(2) -0.004(2)
C44 0.048(3) 0.045(3) 0.070(4) -0.010(3) 0.005(2) -0.014(2)
C45 0.055(3) 0.048(3) 0.051(3) -0.008(2) 0.004(2) -0.013(2)
C46 0.048(3) 0.042(3) 0.041(2) -0.004(2) 0.005(2) -0.006(2)
C47 0.053(3) 0.056(3) 0.068(4) 0.009(3) 0.012(3) -0.007(3)
C48 0.096(5) 0.071(5) 0.074(4) -0.031(4) 0.011(4) -0.036(4)
F41 0.072(5) 0.058(5) 0.063(5) 0.020(4) 0.008(4) 0.002(4)
F42 0.079(6) 0.075(6) 0.097(5) 0.015(4) 0.022(4) -0.042(5)
F43 0.065(5) 0.078(5) 0.067(5) 0.008(4) 0.032(4) 0.008(4)
F41B 0.083(8) 0.052(6) 0.087(7) 0.020(5) 0.013(6) -0.015(5)
F42B 0.065(6) 0.095(8) 0.084(7) 0.008(7) 0.029(6) 0.003(7)
F43B 0.086(7) 0.084(8) 0.061(6) 0.016(6) 0.010(6) -0.016(6)
F41C 0.081(10) 0.071(10) 0.081(10) 0.020(9) 0.010(8) 0.007(9)
F42C 0.061(9) 0.079(11) 0.092(10) 0.013(9) 0.020(8) -0.011(9)
F43C 0.073(10) 0.084(10) 0.065(9) 0.005(8) 0.028(8) -0.009(8)
F44 0.099(7) 0.092(6) 0.078(5) -0.034(5) 0.005(5) -0.047(6)
F45 0.082(5) 0.051(4) 0.054(4) -0.016(3) 0.019(3) -0.004(4)
F46 0.081(5) 0.102(7) 0.054(5) -0.021(5) -0.019(4) -0.006(5)
F44B 0.090(7) 0.068(7) 0.065(6) 0.022(5) -0.022(5) -0.054(6)
F45B 0.125(9) 0.093(8) 0.091(8) -0.032(7) -0.003(7) 0.001(8)
F46B 0.066(5) 0.080(7) 0.040(6) -0.006(6) 0.002(4) -0.034(5)
F44C 0.066(10) 0.060(9) 0.065(9) -0.031(8) -0.014(8) -0.008(8)
F45C 0.113(11) 0.094(11) 0.069(10) -0.011(9) -0.001(9) -0.016(10)
F46C 0.110(11) 0.091(11) 0.077(10) -0.009(9) -0.027(9) -0.009(9)
C51 0.038(2) 0.030(2) 0.036(2) -0.0028(18) 0.0046(17) -0.0085(18)
C52 0.041(2) 0.033(2) 0.037(2) -0.0039(18) 0.0073(18) -0.0066(18)
C53 0.039(2) 0.034(2) 0.045(3) 0.0015(19) -0.0010(19) -0.0090(19)
C54 0.041(2) 0.030(2) 0.062(3) -0.003(2) 0.003(2) -0.0030(19)
C55 0.047(3) 0.036(3) 0.051(3) -0.012(2) 0.011(2) -0.005(2)
C56 0.048(3) 0.039(3) 0.035(2) -0.0046(19) 0.0046(19) -0.007(2)
C57 0.052(3) 0.046(3) 0.058(3) 0.010(3) -0.007(2) -0.009(2)
C58 0.067(4) 0.064(4) 0.073(4) -0.029(3) 0.021(3) -0.006(3)
F51 0.073(6) 0.070(6) 0.048(6) 0.005(5) 0.006(5) -0.003(5)
F52 0.055(5) 0.070(5) 0.071(5) 0.016(4) -0.015(4) 0.007(4)
F53 0.080(5) 0.067(5) 0.077(5) 0.030(4) -0.008(4) -0.024(4)
F51B 0.068(6) 0.035(5) 0.048(6) 0.012(4) -0.006(5) -0.014(5)
F52B 0.043(6) 0.048(7) 0.027(7) 0.001(5) 0.003(5) -0.018(6)
F53B 0.057(6) 0.039(5) 0.049(6) 0.023(5) -0.008(5) -0.006(5)
F51C 0.080(11) 0.046(9) 0.060(10) 0.021(8) -0.005(8) -0.014(8)
F52C 0.055(10) 0.067(12) 0.054(11) 0.006(10) 0.002(9) -0.011(9)
F53C 0.076(10) 0.047(9) 0.062(10) 0.013(8) -0.007(8) 0.005(8)
F54 0.049(4) 0.054(4) 0.074(4) -0.009(4) 0.023(3) 0.008(3)
F55 0.066(5) 0.083(6) 0.041(4) -0.023(4) 0.007(3) 0.003(5)
F56 0.089(5) 0.053(4) 0.081(5) -0.034(4) 0.023(4) -0.016(4)
F54B 0.099(8) 0.078(8) 0.098(8) -0.022(6) 0.025(7) 0.027(7)
F55B 0.092(8) 0.099(9) 0.075(7) -0.023(6) 0.037(6) 0.009(7)
F56B 0.109(8) 0.085(8) 0.070(7) -0.039(6) 0.010(6) -0.016(6)
F54C 0.089(11) 0.096(12) 0.094(11) -0.006(10) 0.038(9) -0.007(9)
F55C 0.078(11) 0.062(10) 0.047(8) -0.007(8) 0.012(8) 0.009(9)
F56C 0.071(9) 0.042(8) 0.050(8) -0.016(7) 0.006(7) 0.011(7)

loop_
_atom_type_symbol
_atom_type_description
_atom_type_scat_dispersion_real
_atom_type_scat_dispersion_imag
_atom_type_scat_source
C C 0.0181 0.0091 'International Tables Vol C Tables 4.2.6.8 and 6.1.1.4'
H H 0.0000 0.0000 'International Tables Vol C Tables 4.2.6.8 and 6.1.1.4'
B B 0.0090 0.0039 'International Tables Vol C Tables 4.2.6.8 and 6.1.1.4'
N N 0.0311 0.0180 'International Tables Vol C Tables 4.2.6.8 and 6.1.1.4'
O O 0.0492 0.0322 'International Tables Vol C Tables 4.2.6.8 and 6.1.1.4'
F F 0.0727 0.0534 'International Tables Vol C Tables 4.2.6.8 and 6.1.1.4'
P P 0.2955 0.4335 'International Tables Vol C Tables 4.2.6.8 and 6.1.1.4'
S S 0.3331 0.5567 'International Tables Vol C Tables 4.2.6.8 and 6.1.1.4'
Fe Fe -1.1336 3.1974 'International Tables Vol C Tables 4.2.6.8 and 6.1.1.4'

loop_
_exptl_crystal_face_index_h
_exptl_crystal_face_index_k
_exptl_crystal_face_index_l
_exptl_crystal_face_perp_dist
-1.00 0.00 0.00 0.1210
1.00 0.00 1.00 0.1560
0.00 1.00 0.00 0.1560
0.00 -1.00 0.00 0.2190
-1.00 1.00 -1.00 0.1180
2.00 0.00 -3.00 0.0760
-2.00 0.00 3.00 0.0780
-1.00 -3.00 -3.00 0.2070
1.00 -1.00 -1.00 0.1670
-1.00 3.00 -1.00 0.1230
-1.00 1.00 1.00 0.1110
-1.00 -1.00 3.00 0.1270
-1.00 0.00 -3.00 0.1410
0.00 3.00 2.00 0.1410
1.00 1.00 3.00 0.1350

loop_
_geom_angle_atom_site_label_1
_geom_angle_atom_site_label_2
_geom_angle_atom_site_label_3
_geom_angle
C1 Fe1 S1 96.8(3)
C1 Fe1 P2 88.3(3)
S1 Fe1 P2 174.5(2)
C1 Fe1 P1 94.3(3)
S1 Fe1 P1 87.4(2)
P2 Fe1 P1 94.21(15)
C1 Fe1 S2 100.6(3)
S1 Fe1 S2 86.4(3)
P2 Fe1 S2 90.69(18)
P1 Fe1 S2 164.5(2)
C1 Fe1 Fe2 138.7(3)
S1 Fe1 Fe2 54.71(19)
P2 Fe1 Fe2 119.89(15)
P1 Fe1 Fe2 111.36(17)
S2 Fe1 Fe2 53.84(17)
C2 Fe2 P3 88.7(4)
C2 Fe2 P4 94.7(5)
P3 Fe2 P4 96.8(4)
C2 Fe2 S2 99.0(4)
P3 Fe2 S2 84.7(3)
P4 Fe2 S2 166.3(5)
C2 Fe2 S1 97.1(4)
P3 Fe2 S1 169.4(4)
P4 Fe2 S1 91.5(4)
S2 Fe2 S1 85.7(3)
C2 Fe2 Fe1 64.8(3)
P3 Fe2 Fe1 123.0(3)
P4 Fe2 Fe1 132.6(4)
S2 Fe2 Fe1 54.38(19)
S1 Fe2 Fe1 53.14(18)
C2 Fe2 H2 167(2)
P3 Fe2 H2 81.6(16)
P4 Fe2 H2 78.1(16)
S2 Fe2 H2 88.7(17)
S1 Fe2 H2 93.9(18)
Fe1 Fe2 H2 128(2)
C2 Fe2 H2B 157(2)
P3 Fe2 H2B 68(2)
P4 Fe2 H2B 87(3)
S2 Fe2 H2B 81(3)
S1 Fe2 H2B 106(3)
Fe1 Fe2 H2B 128(3)
C9 S1 Fe1 110.6(5)
C9 S1 Fe2 106.2(5)
Fe1 S1 Fe2 72.2(2)
C10 S2 Fe2 105.3(4)
C10 S2 Fe1 106.3(6)
Fe2 S2 Fe1 71.8(2)
C9 N1 C10 117.1(10)
C9 N1 H1A 106(3)
C10 N1 H1A 104(3)
C9 N1 H1B 108(7)
C10 N1 H1B 130(8)
N1 C9 S1 120.8(7)
N1 C9 H9A 107.1
S1 C9 H9A 107.1
N1 C9 H9B 107.1
S1 C9 H9B 107.1
H9A C9 H9B 106.8
S1 C9 H1B 123(4)
H9A C9 H1B 114.2
H9B C9 H1B 96.6
N1 C10 S2 122.4(6)
N1 C10 H10A 106.7
S2 C10 H10A 106.7
N1 C10 H10B 106.7
S2 C10 H10B 106.7
H10A C10 H10B 106.6
O2 C2 Fe2 152.0(9)
O1 C1 Fe1 177.0(9)
C4 P1 C3 102.0(6)
C4 P1 C5 100.7(6)
C3 P1 C5 99.7(6)
C4 P1 Fe1 114.0(4)
C3 P1 Fe1 120.6(5)
C5 P1 Fe1 116.8(4)
P1 C3 H3A 109.5
P1 C3 H3B 109.5
H3A C3 H3B 109.5
P1 C3 H3C 109.5
H3A C3 H3C 109.5
H3B C3 H3C 109.5
P1 C4 H4A 109.5
P1 C4 H4B 109.5
H4A C4 H4B 109.5
P1 C4 H4C 109.5
H4A C4 H4C 109.5
H4B C4 H4C 109.5
P1 C5 H5A 109.5
P1 C5 H5B 109.5
H5A C5 H5B 109.5
P1 C5 H5C 109.5
H5A C5 H5C 109.5
H5B C5 H5C 109.5
C6 P2 C8 102.2(7)
C6 P2 C7 102.3(6)
C8 P2 C7 98.6(5)
C6 P2 Fe1 121.1(5)
C8 P2 Fe1 113.8(3)
C7 P2 Fe1 115.6(4)
P2 C6 H6A 109.5
P2 C6 H6B 109.5
H6A C6 H6B 109.5
P2 C6 H6C 109.5
H6A C6 H6C 109.5
H6B C6 H6C 109.5
P2 C7 H7A 109.5
P2 C7 H7B 109.5
H7A C7 H7B 109.5
P2 C7 H7C 109.5
H7A C7 H7C 109.5
H7B C7 H7C 109.5
P2 C8 H8A 109.5
P2 C8 H8B 109.5
H8A C8 H8B 109.5
P2 C8 H8C 109.5
H8A C8 H8C 109.5
H8B C8 H8C 109.5
C12 P3 C11 101.7(6)
C12 P3 C13 103.7(7)
C11 P3 C13 99.3(6)
C12 P3 Fe2 115.4(7)
C11 P3 Fe2 116.5(5)
C13 P3 Fe2 117.6(6)
P3 C11 H11A 109.5
P3 C11 H11B 109.5
H11A C11 H11B 109.5
P3 C11 H11C 109.5
H11A C11 H11C 109.5
H11B C11 H11C 109.5
P3 C12 H12A 109.5
P3 C12 H12B 109.5
H12A C12 H12B 109.5
P3 C12 H12C 109.5
H12A C12 H12C 109.5
H12B C12 H12C 109.5
P3 C13 H13A 109.5
P3 C13 H13B 109.5
H13A C13 H13B 109.5
P3 C13 H13C 109.5
H13A C13 H13C 109.5
H13B C13 H13C 109.5
C14 P4 C15 99.9(8)
C14 P4 C16 100.5(7)
C15 P4 C16 102.1(7)
C14 P4 Fe2 115.9(8)
C15 P4 Fe2 117.6(9)
C16 P4 Fe2 117.9(7)
P4 C14 H14A 109.5
P4 C14 H14B 109.5
H14A C14 H14B 109.5
P4 C14 H14C 109.5
H14A C14 H14C 109.5
H14B C14 H14C 109.5
P4 C15 H15A 109.5
P4 C15 H15B 109.5
H15A C15 H15B 109.5
P4 C15 H15C 109.5
H15A C15 H15C 109.5
H15B C15 H15C 109.5
P4 C16 H16A 109.5
P4 C16 H16B 109.5
H16A C16 H16B 109.5
P4 C16 H16C 109.5
H16A C16 H16C 109.5
H16B C16 H16C 109.5
C1B Fe1B C2B 79.6(13)
C1B Fe1B P1B 87.3(9)
C2B Fe1B P1B 166.7(11)
C1B Fe1B S2B 104.2(9)
C2B Fe1B S2B 95.6(11)
P1B Fe1B S2B 89.7(6)
C1B Fe1B P2B 92.8(8)
C2B Fe1B P2B 83.7(11)
P1B Fe1B P2B 94.8(4)
S2B Fe1B P2B 162.5(6)
C1B Fe1B S1B 162.7(11)
C2B Fe1B S1B 83.3(12)
P1B Fe1B S1B 109.9(8)
S2B Fe1B S1B 74.6(9)
P2B Fe1B S1B 88.0(8)
C1B Fe1B Fe2B 107.1(9)
C2B Fe1B Fe2B 41.7(11)
P1B Fe1B Fe2B 147.6(6)
S2B Fe1B Fe2B 59.0(6)
P2B Fe1B Fe2B 112.7(6)
S1B Fe1B Fe2B 57.1(6)
C2B Fe2B P3B 84.0(16)
C2B Fe2B P4B 91.9(18)
P3B Fe2B P4B 95.9(14)
C2B Fe2B S1B 101.8(16)
P3B Fe2B S1B 171.0(13)
P4B Fe2B S1B 90.7(14)
C2B Fe2B S2B 116.4(15)
P3B Fe2B S2B 98.4(10)
P4B Fe2B S2B 149.3(15)
S1B Fe2B S2B 72.9(9)
C2B Fe2B Fe1B 68.6(11)
P3B Fe2B Fe1B 120.4(11)
P4B Fe2B Fe1B 135.0(14)
S1B Fe2B Fe1B 57.0(6)
S2B Fe2B Fe1B 55.6(6)
C2B Fe2B H2 160(2)
P3B Fe2B H2 91(2)
P4B Fe2B H2 70(2)
S1B Fe2B H2 86(2)
S2B Fe2B H2 83.3(19)
Fe1B Fe2B H2 130(2)
C2B Fe2B H2B 160(3)
P3B Fe2B H2B 80(2)
P4B Fe2B H2B 79(2)
S1B Fe2B H2B 96(3)
S2B Fe2B H2B 77(3)
Fe1B Fe2B H2B 130(3)
C5B P1B C4B 102(2)
C5B P1B C3B 102(2)
C4B P1B C3B 98.7(13)
C5B P1B Fe1B 119(2)
C4B P1B Fe1B 113.7(11)
C3B P1B Fe1B 117.2(11)
P1B C3B H3D 109.5
P1B C3B H3E 109.5
H3D C3B H3E 109.5
P1B C3B H3F 109.5
H3D C3B H3F 109.5
H3E C3B H3F 109.5
P1B C4B H4D 109.5
P1B C4B H4E 109.5
H4D C4B H4E 109.5
P1B C4B H4F 109.5
H4D C4B H4F 109.5
H4E C4B H4F 109.5
P1B C5B H5D 109.5
P1B C5B H5E 109.5
H5D C5B H5E 109.5
P1B C5B H5F 109.5
H5D C5B H5F 109.5
H5E C5B H5F 109.5
C6B P2B C7B 105.9(16)
C6B P2B C8B 102.9(15)
C7B P2B C8B 99.9(13)
C6B P2B Fe1B 113.0(15)
C7B P2B Fe1B 115.8(12)
C8B P2B Fe1B 117.6(10)
P2B C6B H6D 109.5
P2B C6B H6E 109.5
H6D C6B H6E 109.5
P2B C6B H6F 109.5
H6D C6B H6F 109.5
H6E C6B H6F 109.5
P2B C7B H7D 109.5
P2B C7B H7E 109.5
H7D C7B H7E 109.5
P2B C7B H7F 109.5
H7D C7B H7F 109.5
H7E C7B H7F 109.5
P2B C8B H8D 109.5
P2B C8B H8E 109.5
H8D C8B H8E 109.5
P2B C8B H8F 109.5
H8D C8B H8F 109.5
H8E C8B H8F 109.5
C9B S1B Fe1B 119.7(19)
C9B S1B Fe2B 122.8(13)
Fe1B S1B Fe2B 65.9(8)
C10B S2B Fe1B 129.7(19)
C10B S2B Fe2B 122.8(12)
Fe1B S2B Fe2B 65.4(7)
C10B N1B C9B 132(3)
C10B N1B H1A 93(3)
C9B N1B H1A 99(3)
C10B N1B H1B 103(3)
C9B N1B H1B 102(3)
N1B C9B S1B 116(2)
N1B C9B H9C 108.3
S1B C9B H9C 108.3
N1B C9B H9D 108.3
S1B C9B H9D 108.3
H9C C9B H9D 107.4
N1B C10B S2B 110(2)
N1B C10B H10C 109.7
S2B C10B H10C 109.7
N1B C10B H10D 109.7
S2B C10B H10D 109.7
H10C C10B H10D 108.2
O2B C2B Fe2B 156(3)
O2B C2B Fe1B 90(2)
Fe2B C2B Fe1B 69.6(11)
O1B C1B Fe1B 176(3)
C13B P3B C11B 104.3(18)
C13B P3B C12B 106(2)
C11B P3B C12B 101.2(17)
C13B P3B Fe2B 121(2)
C11B P3B Fe2B 110.8(17)
C12B P3B Fe2B 111(2)
P3B C11B H11D 109.5
P3B C11B H11E 109.5
H11D C11B H11E 109.5
P3B C11B H11F 109.5
H11D C11B H11F 109.5
H11E C11B H11F 109.5
P3B C12B H12D 109.5
P3B C12B H12E 109.5
H12D C12B H12E 109.5
P3B C12B H12F 109.5
H12D C12B H12F 109.5
H12E C12B H12F 109.5
P3B C13B H13D 109.5
P3B C13B H13E 109.5
H13D C13B H13E 109.5
P3B C13B H13F 109.5
H13D C13B H13F 109.5
H13E C13B H13F 109.5
C16B P4B C15B 102.3(19)
C16B P4B C14B 100.2(18)
C15B P4B C14B 100(2)
C16B P4B Fe2B 118(2)
C15B P4B Fe2B 115(3)
C14B P4B Fe2B 118(2)
P4B C14B H14D 109.5
P4B C14B H14E 109.5
H14D C14B H14E 109.5
P4B C14B H14F 109.5
H14D C14B H14F 109.5
H14E C14B H14F 109.5
P4B C15B H15D 109.5
P4B C15B H15E 109.5
H15D C15B H15E 108.0
P4B C15B H15F 109.5
H15D C15B H15F 108.0
H15E C15B H15F 109.5
P4B C16B H16D 109.5
P4B C16B H16E 109.5
H16D C16B H16E 109.5
P4B C16B H16F 109.5
H16D C16B H16F 109.5
H16E C16B H16F 111.0
C41 B1 C21 113.6
C41 B1 C31 113.8
C21 B1 C31 102.8
C41 B1 C51 103.3
C21 B1 C51 112.8
C31 B1 C51 110.8
C26 C21 C22 115.4
C26 C21 B1 121.1
C22 C21 B1 122.9
C23 C22 C21 122.2
C23 C22 H22A 118.9
C21 C22 H22A 118.9
C24 C23 C22 121.0
C24 C23 C27 119.1
C22 C23 C27 119.9
C23 C24 C25 117.9
C23 C24 H24A 121.1
C25 C24 H24A 121.1
C26 C25 C24 120.9
C26 C25 C28 119.0
C24 C25 C28 120.0
C25 C26 C21 122.6
C25 C26 H26A 118.7
C21 C26 H26A 118.7
F21B C27 F21 68.8
F21B C27 F23C 62.9
F21 C27 F23C 122.5
F21B C27 F23 125.7
F21 C27 F23 107.5
F23C C27 F23 79.0
F21B C27 F22C 126.9
F21 C27 F22C 73.1
F23C C27 F22C 113.9
F21B C27 F23B 113.4
F21 C27 F23B 128.2
F23C C27 F23B 55.5
F22C C27 F23B 66.0
F21 C27 F22 104.4
F23 C27 F22 104.8
F22C C27 F22 132.9
F23B C27 F22 83.0
F21B C27 F22B 105.4
F23C C27 F22B 138.3
F23 C27 F22B 77.8
F23B C27 F22B 103.7
F22 C27 F22B 136.1
F23C C27 F21C 101.2
F23 C27 F21C 131.2
F22C C27 F21C 104.0
F23B C27 F21C 139.3
F22 C27 F21C 76.7
F22B C27 F21C 70.4
F21B C27 C23 115.6
F21 C27 C23 114.2
F23C C27 C23 113.6
F23 C27 C23 114.6
F22C C27 C23 113.1
F23B C27 C23 110.2
F22 C27 C23 110.5
F22B C27 C23 107.5
F21C C27 C23 109.8
F26B C28 F24C 45.9
F26B C28 F25 122.2
F24C C28 F25 87.4
F26B C28 F26C 61.7
F24C C28 F26C 104.4
F25 C28 F26C 120.0
F26B C28 F25B 102.9
F24C C28 F25B 135.7
F25 C28 F25B 88.3
F26B C28 F26 83.1
F24C C28 F26 123.9
F25 C28 F26 108.2
F26B C28 F24B 104.5
F24C C28 F24B 64.9
F26C C28 F24B 128.1
F25B C28 F24B 107.8
F26 C28 F24B 124.1
F26B C28 F25C 138.1
F24C C28 F25C 119.8
F26C C28 F25C 98.1
F25B C28 F25C 57.7
F26 C28 F25C 80.0
F24B C28 F25C 57.4
F25 C28 F24 107.9
F26C C28 F24 86.1
F25B C28 F24 125.3
F26 C28 F24 107.3
F24B C28 F24 86.3
F25C C28 F24 136.7
F26B C28 C25 115.7
F24C C28 C25 112.4
F25 C28 C25 112.7
F26C C28 C25 115.6
F25B C28 C25 109.9
F26 C28 C25 109.9
F24B C28 C25 115.1
F25C C28 C25 106.1
F24 C28 C25 110.6
C36 C31 C32 115.3
C36 C31 B1 121.2
C32 C31 B1 123.2
C33 C32 C31 122.3
C33 C32 H32A 118.9
C31 C32 H32A 118.9
C32 C33 C34 120.8
C32 C33 C37 120.2
C34 C33 C37 118.9
C35 C34 C33 118.3
C35 C34 H34A 120.9
C33 C34 H34A 120.9
C34 C35 C36 120.5
C34 C35 C38 120.2
C36 C35 C38 119.2
C35 C36 C31 122.7
C35 C36 H36A 118.6
C31 C36 H36A 118.6
F33C C37 F32B 119.5
F33C C37 F31 64.2
F32B C37 F31 72.9
F33C C37 F33B 70.3
F32B C37 F33B 111.3
F31 C37 F33B 127.7
F33C C37 F32 125.0
F31 C37 F32 108.9
F33B C37 F32 77.3
F32B C37 F33 127.4
F31 C37 F33 103.3
F32 C37 F33 103.8
F32B C37 F31B 102.4
F33B C37 F31B 106.3
F32 C37 F31B 132.1
F33 C37 F31B 76.6
F33C C37 F32C 111.7
F32B C37 F32C 71.0
F31 C37 F32C 133.8
F33B C37 F32C 47.6
F33 C37 F32C 77.6
F31B C37 F32C 140.3
F33C C37 F31C 106.6
F31 C37 F31C 46.7
F33B C37 F31C 135.6
F32 C37 F31C 68.9
F33 C37 F31C 135.8
F31B C37 F31C 78.2
F32C C37 F31C 100.7
F33C C37 C33 119.0
F32B C37 C33 116.0
F31 C37 C33 113.1
F33B C37 C33 110.6
F32 C37 C33 113.5
F33 C37 C33 113.4
F31B C37 C33 109.5
F32C C37 C33 108.3
F31C C37 C33 109.0
F35 C38 F36B 116.1
F35 C38 F35C 59.0
F36B C38 F35C 70.2
F35 C38 F34B 60.7
F36B C38 F34B 117.8
F35C C38 F34B 113.9
F35 C38 F36C 120.9
F36B C38 F36C 54.2
F35C C38 F36C 117.0
F34B C38 F36C 74.7
F35 C38 F36 109.5
F35C C38 F36 54.5
F34B C38 F36 134.0
F36C C38 F36 75.0
F35 C38 F34 107.7
F36B C38 F34 78.9
F35C C38 F34 131.9
F34B C38 F34 51.8
F36 C38 F34 99.8
F36B C38 F34C 133.7
F35C C38 F34C 94.7
F36C C38 F34C 102.8
F36 C38 F34C 139.0
F34 C38 F34C 80.7
F35 C38 C35 118.1
F36B C38 C35 118.6
F35C C38 C35 117.8
F34B C38 C35 112.5
F36C C38 C35 113.4
F36 C38 C35 111.0
F34 C38 C35 109.1
F34C C38 C35 107.3
F36B C38 F35B 102.1
F34B C38 F35B 97.2
F36C C38 F35B 141.7
F36 C38 F35B 86.0
F34 C38 F35B 141.2
F34C C38 F35B 70.7
C35 C38 F35B 104.3
C46 C41 C42 116.1
C46 C41 B1 122.3
C42 C41 B1 120.9
C43 C42 C41 122.1
C43 C42 H42A 118.9
C41 C42 H42A 118.9
C44 C43 C42 120.6
C44 C43 C47 120.5
C42 C43 C47 118.9
C43 C44 C45 118.5
C43 C44 H44A 120.7
C45 C44 H44A 120.7
C44 C45 C46 120.6
C44 C45 C48 120.9
C46 C45 C48 118.5
C41 C46 C45 122.0
C41 C46 H46A 119.0
C45 C46 H46A 119.0
F42B C47 F41C 132.4
F42B C47 F42 75.1
F41C C47 F42 80.6
F42B C47 F41 126.0
F42 C47 F41 110.3
F41C C47 F42C 111.4
F41 C47 F42C 133.5
F42B C47 F43B 107.4
F41C C47 F43B 57.1
F42 C47 F43B 125.2
F42C C47 F43B 133.4
F41C C47 F43 131.0
F42 C47 F43 105.7
F41 C47 F43 106.6
F42C C47 F43 74.6
F43B C47 F43 82.9
F42B C47 F43C 62.8
F41C C47 F43C 106.2
F42 C47 F43C 128.4
F41 C47 F43C 76.0
F42C C47 F43C 104.1
F43B C47 F43C 51.5
F42B C47 F41B 105.6
F41C C47 F41B 48.3
F41 C47 F41B 80.8
F42C C47 F41B 67.6
F43B C47 F41B 101.9
F43 C47 F41B 131.7
F43C C47 F41B 136.5
F42B C47 C43 115.3
F41C C47 C43 111.7
F42 C47 C43 112.5
F41 C47 C43 111.3
F42C C47 C43 111.4
F43B C47 C43 114.5
F43 C47 C43 110.1
F43C C47 C43 111.6
F41B C47 C43 110.9
F45B C48 F45C 48.8
F45B C48 F44 71.3
F45C C48 F44 110.8
F45B C48 F46C 123.3
F45C C48 F46C 125.8
F44 C48 F46C 60.2
F45B C48 F46 117.4
F45C C48 F46 76.8
F44 C48 F46 111.7
F46C C48 F46 62.4
F45B C48 F46B 111.9
F45C C48 F46B 66.5
F44 C48 F46B 124.0
F46C C48 F46B 76.8
F45B C48 F44B 108.9
F45C C48 F44B 133.3
F46 C48 F44B 85.0
F46B C48 F44B 99.4
F44 C48 F45 100.7
F46C C48 F45 141.8
F46 C48 F45 102.0
F46B C48 F45 91.4
F44B C48 F45 136.1
F45B C48 C45 116.0
F45C C48 C45 118.4
F44 C48 C45 116.8
F46C C48 C45 111.1
F46 C48 C45 116.0
F46B C48 C45 111.0
F44B C48 C45 108.2
F45 C48 C45 107.1
F45C C48 F44C 97.5
F46C C48 F44C 92.8
F46 C48 F44C 140.2
F46B C48 F44C 147.5
F44B C48 F44C 70.3
F45 C48 F44C 77.8
C45 C48 F44C 101.5
C52 C51 C56 115.5
C52 C51 B1 123.7
C56 C51 B1 120.4
C51 C52 C53 121.9
C51 C52 H52A 119.0
C53 C52 H52A 119.0
C54 C53 C52 121.0
C54 C53 C57 119.9
C52 C53 C57 119.1
C53 C54 C55 118.3
C53 C54 H54A 120.8
C55 C54 H54A 120.8
C54 C55 C56 120.7
C54 C55 C58 119.6
C56 C55 C58 119.6
C55 C56 C51 122.4
C55 C56 H56A 118.8
C51 C56 H56A 118.8
F53C C57 F51 114.6
F53C C57 F53 72.5
F51 C57 F53 111.5
F53C C57 F52C 107.2
F53 C57 F52C 127.4
F51 C57 F53B 109.0
F53 C57 F53B 91.8
F52C C57 F53B 96.5
F53C C57 F51B 87.7
F51 C57 F51B 92.6
F52C C57 F51B 110.0
F53B C57 F51B 106.6
F53C C57 F52B 114.3
F53 C57 F52B 121.6
F53B C57 F52B 105.3
F51B C57 F52B 102.8
F51 C57 F52 108.3
F53 C57 F52 104.8
F52C C57 F52 92.8
F51B C57 F52 120.7
F52B C57 F52 102.4
F53C C57 F51C 104.5
F51 C57 F51C 81.9
F52C C57 F51C 100.5
F53B C57 F51C 123.0
F52B C57 F51C 91.8
F52 C57 F51C 137.2
F53C C57 C53 123.4
F51 C57 C53 115.6
F53 C57 C53 110.2
F52C C57 C53 111.9
F53B C57 C53 116.3
F51B C57 C53 114.0
F52B C57 C53 110.7
F52 C57 C53 105.5
F51C C57 C53 106.7
F54B C58 F55 113.6
F54B C58 F54C 48.7
F55 C58 F54C 85.5
F54B C58 F55C 120.8
F54C C58 F55C 111.0
F54B C58 F56 73.4
F55 C58 F56 111.7
F54C C58 F56 120.8
F55C C58 F56 86.4
F54B C58 F56C 52.2
F55 C58 F56C 126.5
F54C C58 F56C 100.9
F55C C58 F56C 106.3
F55 C58 F54 106.4
F55C C58 F54 127.2
F56 C58 F54 101.1
F56C C58 F54 79.0
F54B C58 F56B 111.0
F55 C58 F56B 65.6
F54C C58 F56B 134.7
F56 C58 F56B 51.1
F56C C58 F56B 73.6
F54 C58 F56B 134.7
F54B C58 F55B 106.4
F54C C58 F55B 65.1
F55C C58 F55B 55.5
F56 C58 F55B 136.5
F56C C58 F55B 143.5
F54 C58 F55B 88.7
F56B C58 F55B 92.4
F54B C58 C55 122.8
F55 C58 C55 117.5
F54C C58 C55 112.2
F55C C58 C55 116.3
F56 C58 C55 108.1
F56C C58 C55 108.9
F54 C58 C55 110.7
F56B C58 C55 111.9
F55B C58 C55 107.6

loop_
_geom_bond_atom_site_label_1
_geom_bond_atom_site_label_2
_geom_bond_distance
Fe1 C1 1.740(8)
Fe1 S1 2.235(6)
Fe1 P2 2.260(3)
Fe1 P1 2.271(4)
Fe1 S2 2.276(6)
Fe1 Fe2 2.659(6)
Fe2 C2 1.795(12)
Fe2 P3 2.225(6)
Fe2 P4 2.233(7)
Fe2 S2 2.260(6)
Fe2 S1 2.280(6)
Fe2 H2 1.49(5)
Fe2 H2B 1.40(6)
S1 C9 1.867(9)
S2 C10 1.880(10)
N1 C9 1.374(10)
N1 C10 1.397(11)
N1 H1A 0.8799(17)
C9 H9A 0.9900
C9 H9B 0.9900
C10 H10A 0.9900
C10 H10B 0.9900
O2 C2 1.24(2)
O1 C1 1.148(13)
P1 C4 1.814(9)
P1 C3 1.824(10)
P1 C5 1.824(9)
C3 H3A 0.9800
C3 H3B 0.9800
C3 H3C 0.9800
C4 H4A 0.9800
C4 H4B 0.9800
C4 H4C 0.9800
C5 H5A 0.9800
C5 H5B 0.9800
C5 H5C 0.9800
P2 C6 1.806(13)
P2 C8 1.825(8)
P2 C7 1.829(9)
C6 H6A 0.9800
C6 H6B 0.9800
C6 H6C 0.9800
C7 H7A 0.9800
C7 H7B 0.9800
C7 H7C 0.9800
C8 H8A 0.9800
C8 H8B 0.9800
C8 H8C 0.9800
P3 C12 1.822(10)
P3 C11 1.826(10)
P3 C13 1.828(10)
C11 H11A 0.9800
C11 H11B 0.9800
C11 H11C 0.9800
C12 H12A 0.9800
C12 H12B 0.9800
C12 H12C 0.9800
C13 H13A 0.9800
C13 H13B 0.9800
C13 H13C 0.9800
P4 C14 1.813(10)
P4 C15 1.822(10)
P4 C16 1.822(10)
C14 H14A 0.9800
C14 H14B 0.9800
C14 H14C 0.9800
C15 H15A 0.9800
C15 H15B 0.9800
C15 H15C 0.9800
C16 H16A 0.9800
C16 H16B 0.9800
C16 H16C 0.9800
Fe1B C1B 1.76(2)
Fe1B C2B 2.46(2)
Fe1B P1B 2.216(8)
Fe1B S2B 2.251(16)
Fe1B P2B 2.254(13)
Fe1B S1B 2.276(17)
Fe1B Fe2B 2.48(2)
Fe2B C2B 1.76(5)
Fe2B P3B 2.229(18)
Fe2B P4B 2.25(2)
Fe2B S1B 2.28(2)
Fe2B S2B 2.337(19)
Fe2B H2 1.61(6)
Fe2B H2B 1.48(5)
P1B C5B 1.80(2)
P1B C4B 1.827(18)
P1B C3B 1.827(19)
C3B H3D 0.9800
C3B H3E 0.9800
C3B H3F 0.9800
C4B H4D 0.9800
C4B H4E 0.9800
C4B H4F 0.9800
C5B H5D 0.9800
C5B H5E 0.9800
C5B H5F 0.9800
P2B C6B 1.80(2)
P2B C7B 1.799(19)
P2B C8B 1.825(18)
C6B H6D 0.9800
C6B H6E 0.9800
C6B H6F 0.9800
C7B H7D 0.9800
C7B H7E 0.9800
C7B H7F 0.9800
C8B H8D 0.9800
C8B H8E 0.9800
C8B H8F 0.9800
S1B C9B 1.86(2)
S2B C10B 1.87(2)
N1B C10B 1.40(2)
N1B C9B 1.41(2)
N1B H1B 0.8802(17)
C9B H9C 0.9900
C9B H9D 0.9900
C10B H10C 0.9900
C10B H10D 0.9900
O2B C2B 1.10(7)
O1B C1B 1.16(3)
P3B C13B 1.80(2)
P3B C11B 1.81(2)
P3B C12B 1.82(2)
C11B H11D 0.9800
C11B H11E 0.9800
C11B H11F 0.9800
C12B H12D 0.9800
C12B H12E 0.9800
C12B H12F 0.9800
C13B H13D 0.9800
C13B H13E 0.9800
C13B H13F 0.9800
P4B C16B 1.82(2)
P4B C15B 1.82(2)
P4B C14B 1.82(2)
C14B H14D 0.9800
C14B H14E 0.9800
C14B H14F 0.9800
C15B H15D 0.9800
C15B H15E 0.9800
C15B H15F 0.9800
C16B H16D 0.9800
C16B H16E 0.9800
C16B H16F 0.9800
B1 C41 1.6334
B1 C21 1.6369
B1 C31 1.6373
B1 C51 1.6387
C21 C26 1.3995
C21 C22 1.4002
C22 C23 1.3874
C22 H22A 0.9500
C23 C24 1.3822
C23 C27 1.5008
C24 C25 1.3844
C24 H24A 0.9500
C25 C26 1.3799
C25 C28 1.4978
C26 H26A 0.9500
C27 F21B 1.2677
C27 F21 1.3029
C27 F23C 1.3097
C27 F23 1.3133
C27 F22C 1.3145
C27 F23B 1.3733
C27 F22 1.3845
C27 F22B 1.4036
C27 F21C 1.4046
C28 F26B 1.2979
C28 F24C 1.3198
C28 F25 1.3248
C28 F26C 1.3279
C28 F25B 1.3290
C28 F26 1.3591
C28 F24B 1.3676
C28 F25C 1.3764
C28 F24 1.3863
C31 C36 1.3924
C31 C32 1.4073
C32 C33 1.3815
C32 H32A 0.9500
C33 C34 1.3833
C33 C37 1.4924
C34 C35 1.3826
C34 H34A 0.9500
C35 C36 1.3857
C35 C38 1.4990
C36 H36A 0.9500
C37 F33C 1.2647
C37 F32B 1.2831
C37 F31 1.2956
C37 F33B 1.3228
C37 F32 1.3405
C37 F33 1.3532
C37 F31B 1.3748
C37 F32C 1.3796
C37 F31C 1.4192
C38 F35 1.1665
C38 F36B 1.2340
C38 F35C 1.2987
C38 F34B 1.3180
C38 F36C 1.3377
C38 F36 1.3801
C38 F34 1.4476
C38 F34C 1.4895
C38 F35B 1.5531
C41 C46 1.3914
C41 C42 1.3952
C42 C43 1.3917
C42 H42A 0.9500
C43 C44 1.3775
C43 C47 1.5012
C44 C45 1.3813
C44 H44A 0.9500
C45 C46 1.3926
C45 C48 1.5001
C46 H46A 0.9500
C47 F42B 1.2748
C47 F41C 1.2806
C47 F42 1.3210
C47 F41 1.3320
C47 F42C 1.3377
C47 F43B 1.3434
C47 F43 1.3490
C47 F43C 1.3826
C47 F41B 1.4090
C48 F45B 1.1777
C48 F45C 1.2330
C48 F44 1.2782
C48 F46C 1.3015
C48 F46 1.3149
C48 F46B 1.3739
C48 F44B 1.4558
C48 F45 1.4838
C48 F44C 1.5190
C51 C52 1.3952
C51 C56 1.3970
C52 C53 1.3993
C52 H52A 0.9500
C53 C54 1.3709
C53 C57 1.4949
C54 C55 1.3777
C54 H54A 0.9500
C55 C56 1.3897
C55 C58 1.4876
C56 H56A 0.9500
C57 F53C 1.2909
C57 F51 1.2976
C57 F53 1.3269
C57 F52C 1.3384
C57 F53B 1.3522
C57 F51B 1.3644
C57 F52B 1.3792
C57 F52 1.3853
C57 F51C 1.4435
C58 F54B 1.2057
C58 F55 1.2315
C58 F54C 1.3089
C58 F55C 1.3209
C58 F56 1.3773
C58 F56C 1.3846
C58 F54 1.4048
C58 F56B 1.4200
C58 F55B 1.4558
